data_1576785
loop_
_publ_author_name
'Luevano, Makayla R.'
'Stennett, Cary R.'
'Ma, Eric'
'Ziller, Joseph W.'
'Furche, Filipp'
'Evans, William J.'

_publ_section_title
;
 Unexpected dispersion-stabilized tris(terphenylthiolate) complexes,
 Ln(SAr <sup><i>i</i>Pr6</sup>)<sub>3</sub>, arising from two-electron
 reduction by Ln(SAr <sup><i>i</i>Pr6</sup>)<sub>2</sub> [Ar
 <sup><i>i</i>Pr6</sup> =
 C<sub>6</sub>H<sub>3</sub>-2,6-(C<sub>6</sub>H<sub>2</sub>-2,6,4-
 <sup><i>i</i></sup> Pr<sub>3</sub>)<sub>2</sub>].
;
_journal_issue 16
_journal_name_full 'Chemical science'
_journal_page_first 8160
_journal_page_last 8167
_journal_paper_doi 10.1039/d6sc00248j
_journal_volume 17
_journal_year 2026
_chemical_formula_moiety 'C44 H57 Nd S, C6 H14'
_chemical_formula_sum 'C50 H71 Nd S'
_chemical_formula_weight 848.36
_chemical_melting_point ?
_chemical_properties_physical Air-sensitive,Moisture-sensitive,Oxygen-sensitive
_space_group_crystal_system monoclinic
_space_group_IT_number 14
_space_group_name_Hall '-P 2ybc'
_space_group_name_H-M_alt 'P 1 21/c 1'
_atom_sites_solution_hydrogens mixed
_atom_sites_solution_primary direct
_atom_sites_solution_secondary difmap
_audit_creation_date 2025-12-19
_audit_creation_method
;
Olex2 1.5
(compiled 2025.07.13 svn.rb7424aed for OlexSys, GUI svn.r7314)

Dolomanov, O.V., Bourhis, L.J., Gildea, R.J, Howard, J.A.K. & Puschmann, H.
 (2009), J. Appl. Cryst. 42, 339-341.

Sheldrick, G.M. (2008). Acta Cryst. A64, 112-122.

Sheldrick, G.M. (2015). Acta Cryst. A71, 3-8.
;
_audit_update_record
;
2025-12-19 deposited with the CCDC.	2026-02-23 downloaded from the CCDC.
;
_cell_angle_alpha 90
_cell_angle_beta 113.5090(10)
_cell_angle_gamma 90
_cell_formula_units_Z 4
_cell_length_a 16.9984(13)
_cell_length_b 15.6051(12)
_cell_length_c 18.0517(14)
_cell_measurement_reflns_used 9859
_cell_measurement_temperature 133.15
_cell_measurement_theta_max 30.52
_cell_measurement_theta_min 2.28
_cell_volume 4391.0(6)
_computing_cell_refinement 'Bruker SAINT 8.34a, 2013'
_computing_data_collection 'Bruker APEX2 2014.11-0, 2014'
_computing_data_reduction 'Bruker SAINT 8.34a, 2013'
_computing_molecular_graphics 'Olex2 1.5 (Dolomanov et al., 2009)'
_computing_publication_material 'Olex2 1.5 (Dolomanov et al., 2009)'
_computing_structure_refinement 'SHELXL-2014/7 (Sheldrick, 2014)'
_computing_structure_solution 'Bruker SHELXTL 2014/4 (XT)'
_diffrn_ambient_temperature 133.15
_diffrn_measured_fraction_theta_full 1.000
_diffrn_measured_fraction_theta_max 0.969
_diffrn_measurement_device_type 'Bruker PHOTON III'
_diffrn_measurement_method '\f and \w scans'
_diffrn_radiation_type MoK\a
_diffrn_radiation_wavelength 0.71073
_diffrn_reflns_av_R_equivalents 0.0668
_diffrn_reflns_av_unetI/netI 0.0541
_diffrn_reflns_Laue_measured_fraction_full 1.000
_diffrn_reflns_Laue_measured_fraction_max 0.969
_diffrn_reflns_limit_h_max 23
_diffrn_reflns_limit_h_min -22
_diffrn_reflns_limit_k_max 20
_diffrn_reflns_limit_k_min -22
_diffrn_reflns_limit_l_max 25
_diffrn_reflns_limit_l_min -25
_diffrn_reflns_number 55043
_diffrn_reflns_point_group_measured_fraction_full 1.000
_diffrn_reflns_point_group_measured_fraction_max 0.969
_diffrn_reflns_theta_full 25.242
_diffrn_reflns_theta_max 30.541
_diffrn_reflns_theta_min 1.306
_diffrn_source 'Bruker IuS DIAMOND II'
_diffrn_source_current 0.0
_diffrn_source_power 0.0
_diffrn_source_voltage 0.0
_diffrn_standards_number 0
_exptl_absorpt_coefficient_mu 1.262
_exptl_absorpt_correction_T_max 0.7051
_exptl_absorpt_correction_T_min 0.6223
_exptl_absorpt_correction_type multi-scan
_exptl_absorpt_process_details
;
SADABS-2014/5 (Bruker,2014/5) was used for absorption correction.
wR2(int) was 0.0874 before and 0.0792 after correction.
The Ratio of minimum to maximum transmission is 0.8826.
The \l/2 correction factor is 0.00150.
;
_exptl_crystal_colour green
_exptl_crystal_colour_primary green
_exptl_crystal_density_diffrn 1.283
_exptl_crystal_density_meas ?
_exptl_crystal_density_method 'not measured'
_exptl_crystal_description prism
_exptl_crystal_F_000 1788
_exptl_crystal_recrystallization_method 'Re-crystallisation from solvent: hexane'
_exptl_crystal_size_max 0.419
_exptl_crystal_size_mid 0.321
_exptl_crystal_size_min 0.279
_refine_diff_density_max 0.966
_refine_diff_density_min -1.078
_refine_diff_density_rms 0.103
_refine_ls_extinction_method none
_refine_ls_goodness_of_fit_ref 1.038
_refine_ls_hydrogen_treatment mixed
_refine_ls_matrix_type full
_refine_ls_number_parameters 715
_refine_ls_number_reflns 13031
_refine_ls_number_restraints 30
_refine_ls_restrained_S_all 1.048
_refine_ls_R_factor_all 0.0484
_refine_ls_R_factor_gt 0.0356
_refine_ls_shift/su_max 0.002
_refine_ls_shift/su_mean 0.000
_refine_ls_structure_factor_coef Fsqd
_refine_ls_weighting_details 'w=1/[\s^2^(Fo^2^)+(0.0363P)^2^+3.3799P] where P=(Fo^2^+2Fc^2^)/3'
_refine_ls_weighting_scheme calc
_refine_ls_wR_factor_gt 0.0852
_refine_ls_wR_factor_ref 0.0931
_reflns_Friedel_coverage 0.000
_reflns_number_gt 10582
_reflns_number_total 13031
_reflns_threshold_expression 'I > 2\s(I)'
_cod_data_source_file d6sc00248j2.cif
_cod_data_source_block crs291
_cod_depositor_comments
;
The following automatic conversions were performed:

data item '_chemical_melting_point' value 'not measured' was changed
to '?' -- the value is undefined or not given.

data item '_exptl_crystal_density_meas' value 'not measured' was
changed to '?' -- the value is perceived as not measured.

Automatic conversion script
Id: cif_fix_values 8170 2020-07-09 18:12:32Z antanas 

 Adding full bibliography for 1576785--1576790.cif.
;
_cod_database_code 1576785
_shelx_space_group_comment
;
The symmetry employed for this shelxl refinement is uniquely defined
by the following loop, which should always be used as a source of
symmetry information in preference to the above space-group names.
They are only intended as comments.
;
_shelx_estimated_absorpt_t_max 0.720
_shelx_estimated_absorpt_t_min 0.620
_olex2_refinement_description
;
1. Fixed Uiso
 At 1.2 times of:
  All C(H,H) groups
 At 1.5 times of:
  All C(H,H,H) groups
2. Uiso/Uaniso restraints and constraints
C45 \\sim C46 \\sim C47 \\sim C48 \\sim C49 \\sim C50: within 2A with sigma of
0.005 and sigma for terminal atoms of 0.01 within 2A
3.a Secondary CH2 refined with riding coordinates:
 C47(H47A,H47B), C49(H49A,H49B)
3.b Idealised Me refined as rotating group:
 C33(H33A,H33B,H33C), C50(H50A,H50B,H50C)
;
_olex2_submission_special_instructions 'No special instructions were received'

loop_
_space_group_symop_operation_xyz
'x, y, z'
'-x, y+1/2, -z+1/2'
'-x, -y, -z'
'x, -y-1/2, z-1/2'

loop_
_atom_site_label
_atom_site_type_symbol
_atom_site_fract_x
_atom_site_fract_y
_atom_site_fract_z
_atom_site_U_iso_or_equiv
_atom_site_adp_type
_atom_site_occupancy
_atom_site_site_symmetry_order
_atom_site_calc_flag
_atom_site_refinement_flags_posn
_atom_site_refinement_flags_adp
_atom_site_refinement_flags_occupancy
_atom_site_disorder_assembly
_atom_site_disorder_group
Nd1 Nd 0.87152(2) 0.48427(2) 0.21401(2) 0.01648(4) Uani 1 1 d . . . . .
S1 S 0.75388(4) 0.49621(4) 0.28646(4) 0.01878(12) Uani 1 1 d . . . . .
C1 C 0.66769(13) 0.56723(13) 0.23990(12) 0.0126(4) Uani 1 1 d . . . . .
C2 C 0.66149(13) 0.61431(13) 0.17128(12) 0.0120(4) Uani 1 1 d . . . . .
C3 C 0.59285(14) 0.66922(14) 0.13313(12) 0.0140(4) Uani 1 1 d . . . . .
H3 H 0.5884(16) 0.7001(16) 0.0882(15) 0.011(6) Uiso 1 1 d . . . . .
C4 C 0.52949(14) 0.67935(14) 0.16284(13) 0.0139(4) Uani 1 1 d . . . . .
H4 H 0.4852(17) 0.7135(17) 0.1380(15) 0.014(6) Uiso 1 1 d . . . . .
C5 C 0.53623(14) 0.63501(14) 0.23158(12) 0.0133(4) Uani 1 1 d . . . . .
H5 H 0.4922(18) 0.6418(18) 0.2519(16) 0.020(7) Uiso 1 1 d . . . . .
C6 C 0.60380(14) 0.57871(14) 0.27062(12) 0.0126(4) Uani 1 1 d . . . . .
C7 C 0.72876(13) 0.60506(13) 0.13843(12) 0.0122(4) Uani 1 1 d . . . . .
C8 C 0.71780(13) 0.54449(14) 0.07697(12) 0.0132(4) Uani 1 1 d . . . . .
C9 C 0.77902(14) 0.54053(14) 0.04337(12) 0.0145(4) Uani 1 1 d . . . . .
H9 H 0.7723(18) 0.5029(16) 0.0004(17) 0.013(6) Uiso 1 1 d . . . . .
C10 C 0.84901(14) 0.59657(15) 0.06665(13) 0.0161(4) Uani 1 1 d . . . . .
C11 C 0.86034(14) 0.65354(15) 0.12981(13) 0.0152(4) Uani 1 1 d . . . . .
H11 H 0.9078(17) 0.6880(18) 0.1500(16) 0.016(7) Uiso 1 1 d . . . . .
C12 C 0.80227(14) 0.65767(14) 0.16710(12) 0.0139(4) Uani 1 1 d . . . . .
C13 C 0.63982(15) 0.48649(14) 0.04479(14) 0.0165(4) Uani 1 1 d . . . . .
H13 H 0.607(2) 0.4941(18) 0.0733(19) 0.022(7) Uiso 1 1 d . . . . .
C14 C 0.58119(18) 0.5159(2) -0.03982(16) 0.0273(5) Uani 1 1 d . . . . .
H14A H 0.531(2) 0.483(2) -0.065(2) 0.041(10) Uiso 1 1 d . . . . .
H14B H 0.607(2) 0.525(2) -0.074(2) 0.033(9) Uiso 1 1 d . . . . .
H14C H 0.564(2) 0.572(2) -0.0384(18) 0.032(8) Uiso 1 1 d . . . . .
C15 C 0.6626(2) 0.39197(18) 0.0449(2) 0.0314(6) Uani 1 1 d . . . . .
H15A H 0.613(2) 0.359(2) 0.026(2) 0.039(9) Uiso 1 1 d . . . . .
H15B H 0.692(2) 0.380(2) 0.011(2) 0.041(9) Uiso 1 1 d . . . . .
H15C H 0.693(2) 0.370(2) 0.091(2) 0.051(11) Uiso 1 1 d . . . . .
C16 C 0.90453(15) 0.59706(16) 0.01831(14) 0.0195(5) Uani 1 1 d . . . . .
H16 H 0.9241(17) 0.5374(19) 0.0182(16) 0.017(7) Uiso 1 1 d . . . . .
C17 C 0.85099(18) 0.62466(18) -0.06893(15) 0.0233(5) Uani 1 1 d . . . . .
H17A H 0.8839(16) 0.6183(17) -0.1010(15) 0.015(6) Uiso 1 1 d . . . . .
H17B H 0.839(2) 0.678(2) -0.070(2) 0.039(9) Uiso 1 1 d . . . . .
H17C H 0.8004(19) 0.5911(19) -0.0930(17) 0.023(7) Uiso 1 1 d . . . . .
C18 C 0.98410(17) 0.6531(2) 0.05462(17) 0.0285(6) Uani 1 1 d . . . . .
H18A H 0.9710(19) 0.716(2) 0.0566(18) 0.031(8) Uiso 1 1 d . . . . .
H18B H 1.024(2) 0.647(2) 0.027(2) 0.053(11) Uiso 1 1 d . . . . .
H18C H 1.017(2) 0.637(2) 0.106(2) 0.038(9) Uiso 1 1 d . . . . .
C19 C 0.81911(14) 0.71975(15) 0.23703(13) 0.0159(4) Uani 1 1 d . . . . .
H19 H 0.7759(16) 0.7092(16) 0.2569(15) 0.014(6) Uiso 1 1 d . . . . .
C20 C 0.8088(2) 0.81220(17) 0.20756(17) 0.0312(6) Uani 1 1 d . . . . .
H20A H 0.847(2) 0.821(3) 0.187(2) 0.055(11) Uiso 1 1 d . . . . .
H20B H 0.752(2) 0.818(2) 0.166(2) 0.040(9) Uiso 1 1 d . . . . .
H20C H 0.818(2) 0.854(2) 0.254(2) 0.043(9) Uiso 1 1 d . . . . .
C21 C 0.90771(17) 0.70399(18) 0.30411(15) 0.0254(5) Uani 1 1 d . . . . .
H21A H 0.9545(19) 0.714(2) 0.2871(18) 0.029(8) Uiso 1 1 d . . . . .
H21B H 0.921(2) 0.741(2) 0.350(2) 0.040(9) Uiso 1 1 d . . . . .
H21C H 0.913(2) 0.643(2) 0.3264(19) 0.037(9) Uiso 1 1 d . . . . .
C22 C 0.60739(14) 0.53252(14) 0.34469(13) 0.0136(4) Uani 1 1 d . . . . .
C23 C 0.66344(14) 0.56099(14) 0.42163(13) 0.0155(4) Uani 1 1 d . . . . .
C24 C 0.66452(16) 0.51838(15) 0.48992(14) 0.0190(4) Uani 1 1 d . . . . .
H24 H 0.7002(17) 0.5389(17) 0.5436(16) 0.015(6) Uiso 1 1 d . . . . .
C25 C 0.61091(15) 0.44910(15) 0.48447(13) 0.0188(4) Uani 1 1 d . . . . .
C26 C 0.55526(15) 0.42273(15) 0.40821(14) 0.0183(4) Uani 1 1 d . . . . .
H26 H 0.5198(18) 0.3802(18) 0.4035(16) 0.019(7) Uiso 1 1 d . . . . .
C27 C 0.55222(14) 0.46275(14) 0.33780(13) 0.0161(4) Uani 1 1 d . . . . .
C28 C 0.71891(15) 0.64002(15) 0.43222(13) 0.0176(4) Uani 1 1 d . . . . .
H28 H 0.7160(19) 0.6559(19) 0.3808(18) 0.026(8) Uiso 1 1 d . . . . .
C29 C 0.68089(19) 0.71532(17) 0.46161(18) 0.0259(5) Uani 1 1 d . . . . .
H29A H 0.677(2) 0.697(2) 0.514(2) 0.038(9) Uiso 1 1 d . . . . .
H29B H 0.630(2) 0.726(2) 0.426(2) 0.036(9) Uiso 1 1 d . . . . .
H29C H 0.717(2) 0.764(2) 0.467(2) 0.043(9) Uiso 1 1 d . . . . .
C30 C 0.81204(17) 0.62418(18) 0.48812(17) 0.0256(5) Uani 1 1 d . . . . .
H30A H 0.819(2) 0.607(2) 0.543(2) 0.044(9) Uiso 1 1 d . . . . .
H30B H 0.8324(19) 0.578(2) 0.4688(18) 0.030(8) Uiso 1 1 d . . . . .
H30C H 0.847(2) 0.672(2) 0.4933(18) 0.030(8) Uiso 1 1 d . . . . .
C31 C 0.61716(18) 0.40479(17) 0.56212(15) 0.0268(5) Uani 1 1 d . . . . .
H31 H 0.620(2) 0.451(2) 0.603(2) 0.044(9) Uiso 1 1 d . . . . .
C32 C 0.5395(2) 0.3529(2) 0.55393(19) 0.0348(7) Uani 1 1 d . . . . .
H32A H 0.549(2) 0.332(3) 0.609(2) 0.059(11) Uiso 1 1 d . . . . .
H32B H 0.539(2) 0.304(3) 0.518(2) 0.054(11) Uiso 1 1 d . . . . .
H32C H 0.487(2) 0.385(2) 0.528(2) 0.040(9) Uiso 1 1 d . . . . .
C33 C 0.6976(2) 0.3485(3) 0.5959(2) 0.0489(9) Uani 1 1 d . . . . .
H33A H 0.694375 0.304097 0.556442 0.073 Uiso 1 1 calc R U . . .
H33B H 0.701386 0.321514 0.646230 0.073 Uiso 1 1 calc R U . . .
H33C H 0.748590 0.384021 0.606707 0.073 Uiso 1 1 calc R U . . .
C34 C 0.49281(16) 0.42936(16) 0.25523(14) 0.0214(5) Uani 1 1 d . . . . .
H34 H 0.4802(19) 0.4722(19) 0.2220(18) 0.022(7) Uiso 1 1 d . . . . .
C35 C 0.40692(18) 0.39600(19) 0.25181(18) 0.0289(6) Uani 1 1 d . . . . .
H35A H 0.414(2) 0.342(2) 0.2804(19) 0.036(9) Uiso 1 1 d . . . . .
H35B H 0.3697(19) 0.382(2) 0.1980(19) 0.029(8) Uiso 1 1 d . . . . .
H35C H 0.375(2) 0.436(3) 0.271(2) 0.054(11) Uiso 1 1 d . . . . .
C36 C 0.53851(19) 0.36159(19) 0.22664(17) 0.0278(6) Uani 1 1 d . . . . .
H36A H 0.5564(18) 0.311(2) 0.2610(17) 0.025(7) Uiso 1 1 d . . . . .
H36B H 0.590(2) 0.379(2) 0.2230(19) 0.038(9) Uiso 1 1 d . . . . .
H36C H 0.501(2) 0.342(2) 0.175(2) 0.043(10) Uiso 1 1 d . . . . .
C37 C 0.9828(2) 0.4207(3) 0.35075(18) 0.0431(8) Uani 1 1 d . . . . .
H37 H 0.985(2) 0.429(2) 0.399(2) 0.046(10) Uiso 1 1 d . . . . .
C38 C 0.9271(2) 0.3532(2) 0.3151(2) 0.0419(8) Uani 1 1 d . . . . .
H38 H 0.902(2) 0.329(2) 0.350(2) 0.050(10) Uiso 1 1 d . . . . .
C39 C 0.8906(2) 0.3175(2) 0.2381(3) 0.0430(8) Uani 1 1 d . . . . .
H39 H 0.853(3) 0.276(3) 0.235(2) 0.060(12) Uiso 1 1 d . . . . .
C40 C 0.8971(2) 0.3332(2) 0.1651(2) 0.0465(9) Uani 1 1 d . . . . .
H40 H 0.857(3) 0.298(3) 0.122(3) 0.066(12) Uiso 1 1 d . . . . .
C41 C 0.9466(2) 0.3894(2) 0.1397(2) 0.0468(10) Uani 1 1 d . . . . .
H41 H 0.935(2) 0.384(3) 0.087(2) 0.059(11) Uiso 1 1 d . . . . .
C42 C 1.0059(2) 0.4540(3) 0.1767(2) 0.0463(10) Uani 1 1 d . . . . .
H42 H 1.023(3) 0.474(2) 0.145(2) 0.049(11) Uiso 1 1 d . . . . .
C43 C 1.0383(2) 0.4936(2) 0.2525(3) 0.0432(8) Uani 1 1 d . . . . .
H43 H 1.075(2) 0.543(3) 0.261(2) 0.053(11) Uiso 1 1 d . . . . .
C44 C 1.0281(2) 0.4798(2) 0.3252(2) 0.0442(8) Uani 1 1 d . . . . .
H44 H 1.057(3) 0.523(3) 0.359(3) 0.059(13) Uiso 1 1 d . . . . .
C45 C 0.8567(4) 0.3509(3) 0.4973(3) 0.0583(11) Uani 1 1 d . U . . .
H45A H 0.872(3) 0.318(3) 0.544(3) 0.064(12) Uiso 1 1 d . . . . .
H45B H 0.910(3) 0.347(3) 0.487(2) 0.057(12) Uiso 1 1 d . . . . .
H45C H 0.858(4) 0.411(4) 0.506(3) 0.12(2) Uiso 1 1 d . . . . .
C46 C 0.7801(3) 0.3141(2) 0.4299(2) 0.0454(8) Uani 1 1 d . U . . .
H46A H 0.732(3) 0.308(3) 0.445(3) 0.097(17) Uiso 1 1 d . . . . .
H46B H 0.767(3) 0.354(3) 0.383(2) 0.065(12) Uiso 1 1 d . . . . .
C47 C 0.79203(18) 0.22467(17) 0.41149(16) 0.0292(5) Uani 1 1 d . U . . .
H47A H 0.800552 0.188534 0.459164 0.035 Uiso 1 1 calc R U . . .
H47B H 0.844181 0.220152 0.400023 0.035 Uiso 1 1 calc R U . . .
C48 C 0.7170(3) 0.1925(3) 0.3409(2) 0.0504(8) Uani 1 1 d . U . . .
H48A H 0.712(2) 0.228(2) 0.290(2) 0.041(9) Uiso 1 1 d . . . . .
H48B H 0.663(3) 0.207(3) 0.357(3) 0.088(15) Uiso 1 1 d . . . . .
C49 C 0.7104(3) 0.1014(3) 0.3167(3) 0.0712(11) Uani 1 1 d . U . . .
H49A H 0.701678 0.065465 0.358022 0.085 Uiso 1 1 calc R U . . .
H49B H 0.660468 0.093274 0.264752 0.085 Uiso 1 1 calc R U . . .
C50 C 0.7840(3) 0.0767(4) 0.3087(4) 0.0939(19) Uani 1 1 d . U . . .
H50A H 0.795478 0.116018 0.271830 0.141 Uiso 1 1 calc R U . . .
H50B H 0.776990 0.018391 0.286841 0.141 Uiso 1 1 calc R U . . .
H50C H 0.832161 0.078106 0.361648 0.141 Uiso 1 1 calc R U . . .

loop_
_atom_site_aniso_label
_atom_site_aniso_U_11
_atom_site_aniso_U_22
_atom_site_aniso_U_33
_atom_site_aniso_U_23
_atom_site_aniso_U_13
_atom_site_aniso_U_12
Nd1 0.01397(7) 0.01943(7) 0.01730(7) 0.00280(4) 0.00758(5) 0.00602(4)
S1 0.0161(3) 0.0229(3) 0.0200(3) 0.0089(2) 0.0099(2) 0.0080(2)
C1 0.0124(10) 0.0122(10) 0.0136(9) 0.0022(7) 0.0054(8) 0.0025(7)
C2 0.0110(9) 0.0124(10) 0.0131(9) -0.0004(7) 0.0053(8) -0.0001(7)
C3 0.0149(10) 0.0141(10) 0.0134(9) 0.0020(7) 0.0061(8) 0.0013(8)
C4 0.0124(10) 0.0123(10) 0.0165(10) 0.0011(7) 0.0053(8) 0.0024(8)
C5 0.0110(10) 0.0145(10) 0.0160(9) -0.0005(7) 0.0069(8) 0.0006(8)
C6 0.0118(9) 0.0126(10) 0.0131(9) 0.0010(7) 0.0048(8) -0.0003(7)
C7 0.0114(9) 0.0128(10) 0.0123(9) 0.0027(7) 0.0045(8) 0.0011(7)
C8 0.0124(10) 0.0135(10) 0.0121(9) 0.0007(7) 0.0033(8) 0.0007(8)
C9 0.0158(10) 0.0156(10) 0.0132(9) -0.0016(8) 0.0069(8) 0.0005(8)
C10 0.0161(10) 0.0181(11) 0.0160(10) 0.0022(8) 0.0085(8) 0.0029(8)
C11 0.0122(10) 0.0163(11) 0.0179(10) -0.0008(8) 0.0068(8) -0.0019(8)
C12 0.0148(10) 0.0138(10) 0.0138(9) 0.0009(7) 0.0065(8) -0.0001(8)
C13 0.0148(11) 0.0172(11) 0.0179(10) -0.0041(8) 0.0068(9) -0.0038(8)
C14 0.0185(13) 0.0356(16) 0.0223(12) 0.0000(11) 0.0023(10) -0.0070(11)
C15 0.0263(14) 0.0205(13) 0.0436(17) -0.0054(12) 0.0098(13) -0.0061(11)
C16 0.0196(11) 0.0240(12) 0.0214(11) 0.0017(9) 0.0150(9) 0.0038(9)
C17 0.0294(14) 0.0256(13) 0.0211(11) -0.0001(9) 0.0165(11) 0.0005(11)
C18 0.0192(13) 0.0428(17) 0.0287(13) -0.0012(11) 0.0150(11) -0.0033(11)
C19 0.0166(11) 0.0174(11) 0.0152(9) -0.0041(8) 0.0080(9) -0.0029(8)
C20 0.0504(19) 0.0172(12) 0.0223(12) -0.0035(10) 0.0106(13) 0.0006(12)
C21 0.0222(13) 0.0301(14) 0.0190(11) -0.0085(10) 0.0030(10) 0.0001(10)
C22 0.0120(10) 0.0139(10) 0.0156(9) 0.0011(7) 0.0064(8) -0.0001(7)
C23 0.0140(10) 0.0163(11) 0.0175(10) 0.0003(8) 0.0078(8) -0.0004(8)
C24 0.0214(12) 0.0206(12) 0.0151(10) 0.0013(8) 0.0074(9) -0.0001(9)
C25 0.0233(12) 0.0183(11) 0.0184(10) 0.0044(8) 0.0120(9) 0.0009(9)
C26 0.0187(11) 0.0158(11) 0.0225(11) 0.0039(8) 0.0106(9) -0.0023(9)
C27 0.0149(10) 0.0148(10) 0.0177(10) 0.0035(8) 0.0057(8) 0.0004(8)
C28 0.0179(11) 0.0177(11) 0.0159(10) 0.0008(8) 0.0054(9) -0.0039(8)
C29 0.0249(14) 0.0194(13) 0.0314(14) -0.0006(10) 0.0091(11) -0.0020(10)
C30 0.0187(12) 0.0247(13) 0.0287(13) -0.0013(10) 0.0046(10) -0.0041(10)
C31 0.0376(15) 0.0248(13) 0.0231(12) 0.0069(10) 0.0173(11) -0.0006(11)
C32 0.0371(17) 0.0398(17) 0.0342(15) 0.0172(13) 0.0213(13) 0.0026(13)
C33 0.0381(18) 0.067(2) 0.0424(17) 0.0379(17) 0.0173(15) 0.0111(16)
C34 0.0230(12) 0.0171(11) 0.0187(10) 0.0036(9) 0.0028(9) -0.0045(9)
C35 0.0199(13) 0.0239(14) 0.0354(15) 0.0025(11) 0.0032(11) -0.0043(10)
C36 0.0300(15) 0.0279(14) 0.0259(13) -0.0066(11) 0.0114(12) -0.0084(11)
C37 0.0324(17) 0.069(2) 0.0234(14) 0.0127(14) 0.0066(13) 0.0282(16)
C38 0.0364(17) 0.0461(19) 0.0518(19) 0.0311(16) 0.0268(16) 0.0243(15)
C39 0.0294(16) 0.0224(15) 0.076(2) 0.0108(15) 0.0201(16) 0.0102(12)
C40 0.0407(19) 0.0343(18) 0.054(2) -0.0119(15) 0.0082(16) 0.0196(14)
C41 0.057(2) 0.056(2) 0.0320(15) 0.0070(14) 0.0225(16) 0.0426(19)
C42 0.0412(19) 0.058(2) 0.060(2) 0.0361(19) 0.0416(18) 0.0339(17)
C43 0.0162(14) 0.0390(18) 0.074(3) 0.0179(16) 0.0175(15) 0.0095(12)
C44 0.0213(15) 0.047(2) 0.0463(19) -0.0067(15) -0.0060(14) 0.0104(13)
C45 0.102(3) 0.0344(19) 0.049(2) 0.0002(16) 0.041(2) -0.009(2)
C46 0.065(2) 0.0376(17) 0.0395(16) 0.0115(13) 0.0272(16) 0.0163(15)
C47 0.0347(14) 0.0237(12) 0.0309(12) 0.0082(10) 0.0148(11) 0.0069(10)
C48 0.062(2) 0.0478(18) 0.0490(17) 0.0006(15) 0.0299(16) -0.0045(16)
C49 0.080(3) 0.066(2) 0.072(2) 0.013(2) 0.036(2) 0.004(2)
C50 0.045(2) 0.090(4) 0.122(4) 0.057(3) 0.007(3) -0.010(2)

loop_
_atom_type_symbol
_atom_type_description
_atom_type_scat_dispersion_real
_atom_type_scat_dispersion_imag
_atom_type_scat_source
C C 0.0033 0.0016 'International Tables Vol C Tables 4.2.6.8 and 6.1.1.4'
H H 0.0000 0.0000 'International Tables Vol C Tables 4.2.6.8 and 6.1.1.4'
Nd Nd -0.1943 3.0179 'International Tables Vol C Tables 4.2.6.8 and 6.1.1.4'
S S 0.1246 0.1234 'International Tables Vol C Tables 4.2.6.8 and 6.1.1.4'

loop_
_exptl_crystal_face_index_h
_exptl_crystal_face_index_k
_exptl_crystal_face_index_l
_exptl_crystal_face_perp_dist
2.00 -1.00 2.00 0.1290
0.00 -2.00 -1.00 0.1630
0.00 1.00 0.00 0.2100
-1.00 -1.00 1.00 0.1580
1.00 1.00 -2.00 0.1870
1.00 0.00 -2.00 0.1240
2.00 1.00 2.00 0.1100
2.00 1.00 0.00 0.1400
-1.00 0.00 1.00 0.1500
-2.00 0.00 1.00 0.1710
1.00 0.00 0.00 0.1010
-2.00 1.00 2.00 0.1130
1.00 -1.00 -2.00 0.1290
-2.00 1.00 0.00 0.1370
-1.00 1.00 1.00 0.0950
0.00 1.00 1.00 0.1240
-1.00 1.00 -2.00 0.1550
-1.00 -2.00 1.00 0.1550
0.00 0.00 -1.00 0.1410

loop_
_geom_angle_atom_site_label_1
_geom_angle_atom_site_label_2
_geom_angle_atom_site_label_3
_geom_angle
_geom_angle_site_symmetry_1
_geom_angle_site_symmetry_3
_geom_angle_publ_flag
S1 Nd1 C7 64.10(4) . . ?
S1 Nd1 C8 79.13(4) . . ?
S1 Nd1 C12 78.14(4) . . ?
C7 Nd1 C8 27.75(6) . . ?
C12 Nd1 C7 27.74(6) . . ?
C12 Nd1 C8 49.06(6) . . ?
C37 Nd1 S1 88.12(7) . . ?
C37 Nd1 C7 145.82(8) . . ?
C37 Nd1 C8 166.62(9) . . ?
C37 Nd1 C12 132.28(10) . . ?
C37 Nd1 C38 30.53(12) . . ?
C37 Nd1 C39 58.57(13) . . ?
C37 Nd1 C41 87.29(10) . . ?
C37 Nd1 C42 78.61(10) . . ?
C37 Nd1 C43 58.61(11) . . ?
C38 Nd1 S1 81.62(7) . . ?
C38 Nd1 C7 144.53(8) . . ?
C38 Nd1 C8 141.02(9) . . ?
C38 Nd1 C12 154.24(9) . . ?
C38 Nd1 C42 86.09(9) . . ?
C39 Nd1 S1 92.98(8) . . ?
C39 Nd1 C7 137.12(9) . . ?
C39 Nd1 C8 117.57(9) . . ?
C39 Nd1 C12 164.86(9) . . ?
C39 Nd1 C38 30.53(12) . . ?
C39 Nd1 C41 58.58(12) . . ?
C39 Nd1 C42 78.83(11) . . ?
C39 Nd1 C43 87.87(10) . . ?
C40 Nd1 S1 117.64(9) . . ?
C40 Nd1 C7 129.68(9) . . ?
C40 Nd1 C8 102.44(9) . . ?
C40 Nd1 C12 146.61(9) . . ?
C40 Nd1 C37 79.79(12) . . ?
C40 Nd1 C38 58.35(12) . . ?
C40 Nd1 C39 30.65(12) . . ?
C40 Nd1 C41 31.17(13) . . ?
C40 Nd1 C42 58.73(13) . . ?
C40 Nd1 C43 80.37(12) . . ?
C40 Nd1 C44 88.86(11) . . ?
C41 Nd1 S1 148.67(10) . . ?
C41 Nd1 C7 126.82(8) . . ?
C41 Nd1 C8 101.47(8) . . ?
C41 Nd1 C12 126.08(9) . . ?
C41 Nd1 C38 78.80(10) . . ?
C41 Nd1 C42 30.42(13) . . ?
C42 Nd1 S1 166.64(7) . . ?
C42 Nd1 C7 128.81(8) . . ?
C42 Nd1 C8 113.98(9) . . ?
C42 Nd1 C12 112.02(8) . . ?
C43 Nd1 S1 139.99(10) . . ?
C43 Nd1 C7 133.39(8) . . ?
C43 Nd1 C8 134.69(9) . . ?
C43 Nd1 C12 106.85(8) . . ?
C43 Nd1 C38 79.12(10) . . ?
C43 Nd1 C41 58.61(13) . . ?
C43 Nd1 C42 30.53(13) . . ?
C44 Nd1 S1 109.91(9) . . ?
C44 Nd1 C7 140.38(9) . . ?
C44 Nd1 C8 160.46(10) . . ?
C44 Nd1 C12 114.41(9) . . ?
C44 Nd1 C37 30.73(12) . . ?
C44 Nd1 C38 58.52(12) . . ?
C44 Nd1 C39 80.04(11) . . ?
C44 Nd1 C41 79.95(12) . . ?
C44 Nd1 C42 58.56(12) . . ?
C44 Nd1 C43 31.06(12) . . ?
C1 S1 Nd1 115.63(7) . . ?
C2 C1 S1 120.31(15) . . ?
C2 C1 C6 118.65(19) . . ?
C6 C1 S1 121.04(15) . . ?
C1 C2 C7 119.98(18) . . ?
C3 C2 C1 120.76(18) . . ?
C3 C2 C7 119.26(18) . . ?
C2 C3 H3 121.1(16) . . ?
C2 C3 C4 120.38(19) . . ?
C4 C3 H3 118.5(16) . . ?
C3 C4 H4 120.4(17) . . ?
C5 C4 C3 119.3(2) . . ?
C5 C4 H4 120.4(17) . . ?
C4 C5 H5 119.2(16) . . ?
C4 C5 C6 121.67(19) . . ?
C6 C5 H5 119.1(16) . . ?
C1 C6 C22 121.65(19) . . ?
C5 C6 C1 119.25(18) . . ?
C5 C6 C22 119.10(18) . . ?
C2 C7 Nd1 119.95(13) . . ?
C8 C7 Nd1 76.20(12) . . ?
C8 C7 C2 119.72(19) . . ?
C12 C7 Nd1 75.92(12) . . ?
C12 C7 C2 120.39(18) . . ?
C12 C7 C8 119.88(18) . . ?
C7 C8 Nd1 76.05(12) . . ?
C7 C8 C13 121.45(18) . . ?
C9 C8 Nd1 77.64(12) . . ?
C9 C8 C7 118.8(2) . . ?
C9 C8 C13 119.68(19) . . ?
C13 C8 Nd1 118.59(14) . . ?
Nd1 C9 H9 120.6(16) . . ?
C8 C9 Nd1 75.03(12) . . ?
C8 C9 H9 121.1(17) . . ?
C10 C9 Nd1 80.72(12) . . ?
C10 C9 C8 122.2(2) . . ?
C10 C9 H9 116.5(17) . . ?
C9 C10 Nd1 72.63(12) . . ?
C9 C10 C16 118.63(19) . . ?
C11 C10 Nd1 74.21(12) . . ?
C11 C10 C9 117.81(19) . . ?
C11 C10 C16 123.4(2) . . ?
C16 C10 Nd1 127.40(15) . . ?
Nd1 C11 H11 116.5(17) . . ?
C10 C11 Nd1 79.31(13) . . ?
C10 C11 H11 120.7(16) . . ?
C10 C11 C12 121.8(2) . . ?
C12 C11 Nd1 73.32(12) . . ?
C12 C11 H11 117.4(16) . . ?
C7 C12 Nd1 76.34(12) . . ?
C7 C12 C19 121.34(18) . . ?
C11 C12 Nd1 79.51(13) . . ?
C11 C12 C7 119.22(19) . . ?
C11 C12 C19 119.44(19) . . ?
C19 C12 Nd1 115.16(13) . . ?
C8 C13 H13 110.1(19) . . ?
C8 C13 C14 109.05(19) . . ?
C8 C13 C15 113.2(2) . . ?
C14 C13 H13 103(2) . . ?
C14 C13 C15 110.9(2) . . ?
C15 C13 H13 109.9(18) . . ?
C13 C14 H14A 115(2) . . ?
C13 C14 H14B 116(2) . . ?
C13 C14 H14C 110.1(19) . . ?
H14A C14 H14B 110(3) . . ?
H14A C14 H14C 108(3) . . ?
H14B C14 H14C 96(3) . . ?
C13 C15 H15A 110(2) . . ?
C13 C15 H15B 113(2) . . ?
C13 C15 H15C 116(3) . . ?
H15A C15 H15B 107(3) . . ?
H15A C15 H15C 104(3) . . ?
H15B C15 H15C 106(3) . . ?
C10 C16 H16 106.4(16) . . ?
C10 C16 C17 109.95(19) . . ?
C10 C16 C18 113.9(2) . . ?
C17 C16 H16 109.0(16) . . ?
C18 C16 H16 107.5(16) . . ?
C18 C16 C17 110.0(2) . . ?
C16 C17 H17A 110.0(16) . . ?
C16 C17 H17B 110(2) . . ?
C16 C17 H17C 111.9(17) . . ?
H17A C17 H17B 106(3) . . ?
H17A C17 H17C 108(2) . . ?
H17B C17 H17C 111(3) . . ?
C16 C18 H18A 113.8(17) . . ?
C16 C18 H18B 113(2) . . ?
C16 C18 H18C 111(2) . . ?
H18A C18 H18B 108(3) . . ?
H18A C18 H18C 106(3) . . ?
H18B C18 H18C 104(3) . . ?
C12 C19 H19 106.5(15) . . ?
C12 C19 C21 110.71(19) . . ?
C20 C19 C12 110.80(19) . . ?
C20 C19 H19 107.3(16) . . ?
C20 C19 C21 111.6(2) . . ?
C21 C19 H19 109.8(15) . . ?
C19 C20 H20A 107(3) . . ?
C19 C20 H20B 108(2) . . ?
C19 C20 H20C 111.4(19) . . ?
H20A C20 H20B 110(3) . . ?
H20A C20 H20C 110(3) . . ?
H20B C20 H20C 110(3) . . ?
C19 C21 H21A 113.4(18) . . ?
C19 C21 H21B 114(2) . . ?
C19 C21 H21C 111.2(18) . . ?
H21A C21 H21B 104(3) . . ?
H21A C21 H21C 109(3) . . ?
H21B C21 H21C 105(3) . . ?
C23 C22 C6 119.98(19) . . ?
C23 C22 C27 119.71(19) . . ?
C27 C22 C6 120.25(19) . . ?
C22 C23 C28 121.53(19) . . ?
C24 C23 C22 119.2(2) . . ?
C24 C23 C28 119.2(2) . . ?
C23 C24 H24 120.5(16) . . ?
C25 C24 C23 122.0(2) . . ?
C25 C24 H24 117.3(16) . . ?
C24 C25 C31 118.9(2) . . ?
C26 C25 C24 118.0(2) . . ?
C26 C25 C31 123.2(2) . . ?
C25 C26 H26 119.5(18) . . ?
C25 C26 C27 122.2(2) . . ?
C27 C26 H26 118.3(18) . . ?
C22 C27 C34 120.63(19) . . ?
C26 C27 C22 118.9(2) . . ?
C26 C27 C34 120.5(2) . . ?
C23 C28 H28 107.7(18) . . ?
C23 C28 C29 109.86(19) . . ?
C23 C28 C30 112.4(2) . . ?
C29 C28 H28 105.9(18) . . ?
C30 C28 H28 109.2(18) . . ?
C30 C28 C29 111.5(2) . . ?
C28 C29 H29A 107.5(19) . . ?
C28 C29 H29B 108(2) . . ?
C28 C29 H29C 108(2) . . ?
H29A C29 H29B 110(3) . . ?
H29A C29 H29C 113(3) . . ?
H29B C29 H29C 110(3) . . ?
C28 C30 H30A 112(2) . . ?
C28 C30 H30B 108.8(19) . . ?
C28 C30 H30C 113.0(19) . . ?
H30A C30 H30B 104(3) . . ?
H30A C30 H30C 108(3) . . ?
H30B C30 H30C 110(3) . . ?
C25 C31 H31 108(2) . . ?
C25 C31 C33 110.4(2) . . ?
C32 C31 C25 114.6(2) . . ?
C32 C31 H31 103(2) . . ?
C32 C31 C33 109.9(2) . . ?
C33 C31 H31 110(2) . . ?
C31 C32 H32A 107(2) . . ?
C31 C32 H32B 105(2) . . ?
C31 C32 H32C 112(2) . . ?
H32A C32 H32B 111(3) . . ?
H32A C32 H32C 114(3) . . ?
H32B C32 H32C 108(3) . . ?
C31 C33 H33A 109.5 . . ?
C31 C33 H33B 109.5 . . ?
C31 C33 H33C 109.5 . . ?
H33A C33 H33B 109.5 . . ?
H33A C33 H33C 109.5 . . ?
H33B C33 H33C 109.5 . . ?
C27 C34 H34 107(2) . . ?
C27 C34 C35 114.0(2) . . ?
C35 C34 H34 105(2) . . ?
C36 C34 C27 110.0(2) . . ?
C36 C34 H34 109(2) . . ?
C36 C34 C35 111.0(2) . . ?
C34 C35 H35A 111.1(19) . . ?
C34 C35 H35B 110.8(18) . . ?
C34 C35 H35C 116(2) . . ?
H35A C35 H35B 104(3) . . ?
H35A C35 H35C 109(3) . . ?
H35B C35 H35C 106(3) . . ?
C34 C36 H36A 114.7(17) . . ?
C34 C36 H36B 116(2) . . ?
C34 C36 H36C 109(2) . . ?
H36A C36 H36B 102(3) . . ?
H36A C36 H36C 106(3) . . ?
H36B C36 H36C 107(3) . . ?
Nd1 C37 H37 128(2) . . ?
C38 C37 Nd1 75.50(17) . . ?
C38 C37 H37 109(2) . . ?
C44 C37 Nd1 74.07(18) . . ?
C44 C37 H37 116(2) . . ?
C44 C37 C38 135.5(3) . . ?
Nd1 C38 H38 129(2) . . ?
C37 C38 Nd1 73.96(17) . . ?
C37 C38 H38 113(2) . . ?
C37 C38 C39 135.6(3) . . ?
C39 C38 Nd1 74.13(17) . . ?
C39 C38 H38 111(2) . . ?
Nd1 C39 H39 131(3) . . ?
C38 C39 Nd1 75.33(18) . . ?
C38 C39 H39 112(3) . . ?
C40 C39 Nd1 73.78(19) . . ?
C40 C39 C38 134.8(3) . . ?
C40 C39 H39 114(3) . . ?
Nd1 C40 H40 128(2) . . ?
C39 C40 Nd1 75.57(19) . . ?
C39 C40 H40 111(2) . . ?
C39 C40 C41 134.5(4) . . ?
C41 C40 Nd1 75.55(18) . . ?
C41 C40 H40 114(2) . . ?
Nd1 C41 H41 130(3) . . ?
C40 C41 Nd1 73.28(17) . . ?
C40 C41 H41 112(3) . . ?
C42 C41 Nd1 75.80(17) . . ?
C42 C41 C40 134.8(3) . . ?
C42 C41 H41 113(3) . . ?
Nd1 C42 H42 134(3) . . ?
C41 C42 Nd1 73.77(17) . . ?
C41 C42 H42 109(3) . . ?
C41 C42 C43 135.7(3) . . ?
C43 C42 Nd1 73.62(17) . . ?
C43 C42 H42 115(3) . . ?
Nd1 C43 H43 130(2) . . ?
C42 C43 Nd1 75.85(18) . . ?
C42 C43 H43 119(2) . . ?
C42 C43 C44 134.3(3) . . ?
C44 C43 Nd1 73.59(18) . . ?
C44 C43 H43 107(2) . . ?
Nd1 C44 H44 127(3) . . ?
C37 C44 Nd1 75.20(18) . . ?
C37 C44 C43 134.4(3) . . ?
C37 C44 H44 119(3) . . ?
C43 C44 Nd1 75.34(19) . . ?
C43 C44 H44 107(3) . . ?
H45A C45 H45B 101(3) . . ?
H45A C45 H45C 114(4) . . ?
H45B C45 H45C 98(4) . . ?
C46 C45 H45A 111(3) . . ?
C46 C45 H45B 113(2) . . ?
C46 C45 H45C 118(4) . . ?
C45 C46 H46A 112(3) . . ?
C45 C46 H46B 106(2) . . ?
H46A C46 H46B 112(4) . . ?
C47 C46 C45 113.3(3) . . ?
C47 C46 H46A 100(3) . . ?
C47 C46 H46B 114(2) . . ?
C46 C47 H47A 109.3 . . ?
C46 C47 H47B 109.3 . . ?
C46 C47 C48 111.5(3) . . ?
H47A C47 H47B 108.0 . . ?
C48 C47 H47A 109.3 . . ?
C48 C47 H47B 109.3 . . ?
C47 C48 H48A 108.0(19) . . ?
C47 C48 H48B 103(2) . . ?
H48A C48 H48B 111(3) . . ?
C49 C48 C47 121.1(4) . . ?
C49 C48 H48A 106.4(19) . . ?
C49 C48 H48B 108(3) . . ?
C48 C49 H49A 109.7 . . ?
C48 C49 H49B 109.7 . . ?
H49A C49 H49B 108.2 . . ?
C50 C49 C48 109.6(5) . . ?
C50 C49 H49A 109.7 . . ?
C50 C49 H49B 109.7 . . ?
C49 C50 H50A 109.5 . . ?
C49 C50 H50B 109.5 . . ?
C49 C50 H50C 109.5 . . ?
H50A C50 H50B 109.5 . . ?
H50A C50 H50C 109.5 . . ?
H50B C50 H50C 109.5 . . ?

loop_
_geom_bond_atom_site_label_1
_geom_bond_atom_site_label_2
_geom_bond_distance
_geom_bond_site_symmetry_2
_geom_bond_publ_flag
Nd1 S1 2.7983(6) . ?
Nd1 C7 2.943(2) . ?
Nd1 C8 2.945(2) . ?
Nd1 C12 2.938(2) . ?
Nd1 C37 2.632(3) . ?
Nd1 C38 2.652(3) . ?
Nd1 C39 2.637(3) . ?
Nd1 C40 2.614(3) . ?
Nd1 C41 2.643(3) . ?
Nd1 C42 2.669(3) . ?
Nd1 C43 2.641(3) . ?
Nd1 C44 2.618(3) . ?
S1 C1 1.760(2) . ?
C1 C2 1.408(3) . ?
C1 C6 1.414(3) . ?
C2 C3 1.389(3) . ?
C2 C7 1.490(3) . ?
C3 H3 0.92(3) . ?
C3 C4 1.390(3) . ?
C4 H4 0.88(3) . ?
C4 C5 1.385(3) . ?
C5 H5 0.96(3) . ?
C5 C6 1.394(3) . ?
C6 C22 1.499(3) . ?
C7 C8 1.412(3) . ?
C7 C12 1.410(3) . ?
C8 C9 1.399(3) . ?
C8 C13 1.516(3) . ?
C9 H9 0.94(3) . ?
C9 C10 1.399(3) . ?
C10 C11 1.397(3) . ?
C10 C16 1.519(3) . ?
C11 H11 0.92(3) . ?
C11 C12 1.401(3) . ?
C12 C19 1.525(3) . ?
C13 H13 0.90(3) . ?
C13 C14 1.524(4) . ?
C13 C15 1.525(4) . ?
C14 H14A 0.94(4) . ?
C14 H14B 0.89(4) . ?
C14 H14C 0.93(3) . ?
C15 H15A 0.94(3) . ?
C15 H15B 0.96(4) . ?
C15 H15C 0.86(4) . ?
C16 H16 0.99(3) . ?
C16 C17 1.533(3) . ?
C16 C18 1.522(4) . ?
C17 H17A 0.96(3) . ?
C17 H17B 0.85(4) . ?
C17 H17C 0.95(3) . ?
C18 H18A 1.02(3) . ?
C18 H18B 0.99(4) . ?
C18 H18C 0.91(3) . ?
C19 H19 0.95(3) . ?
C19 C20 1.523(4) . ?
C19 C21 1.530(3) . ?
C20 H20A 0.89(4) . ?
C20 H20B 0.96(3) . ?
C20 H20C 1.02(4) . ?
C21 H21A 0.97(3) . ?
C21 H21B 0.96(3) . ?
C21 H21C 1.03(3) . ?
C22 C23 1.407(3) . ?
C22 C27 1.410(3) . ?
C23 C24 1.394(3) . ?
C23 C28 1.518(3) . ?
C24 H24 0.97(3) . ?
C24 C25 1.392(3) . ?
C25 C26 1.386(3) . ?
C25 C31 1.528(3) . ?
C26 H26 0.88(3) . ?
C26 C27 1.399(3) . ?
C27 C34 1.521(3) . ?
C28 H28 0.94(3) . ?
C28 C29 1.534(4) . ?
C28 C30 1.520(4) . ?
C29 H29A 1.02(3) . ?
C29 H29B 0.86(3) . ?
C29 H29C 0.95(4) . ?
C30 H30A 0.99(3) . ?
C30 H30B 0.93(3) . ?
C30 H30C 0.94(3) . ?
C31 H31 1.02(4) . ?
C31 C32 1.505(4) . ?
C31 C33 1.532(4) . ?
C32 H32A 1.00(4) . ?
C32 H32B 1.00(4) . ?
C32 H32C 0.97(3) . ?
C33 H33A 0.9800 . ?
C33 H33B 0.9800 . ?
C33 H33C 0.9800 . ?
C34 H34 0.87(3) . ?
C34 C35 1.528(4) . ?
C34 C36 1.520(4) . ?
C35 H35A 0.98(3) . ?
C35 H35B 0.95(3) . ?
C35 H35C 0.98(4) . ?
C36 H36A 0.97(3) . ?
C36 H36B 0.94(3) . ?
C36 H36C 0.95(4) . ?
C37 H37 0.87(4) . ?
C37 C38 1.392(5) . ?
C37 C44 1.391(5) . ?
C38 H38 0.96(4) . ?
C38 C39 1.393(5) . ?
C39 H39 0.90(4) . ?
C39 C40 1.388(5) . ?
C40 H40 0.98(4) . ?
C40 C41 1.413(6) . ?
C41 H41 0.89(4) . ?
C41 C42 1.394(6) . ?
C42 H42 0.80(4) . ?
C42 C43 1.398(6) . ?
C43 H43 0.96(4) . ?
C43 C44 1.408(6) . ?
C44 H44 0.91(4) . ?
C45 H45A 0.92(4) . ?
C45 H45B 0.99(4) . ?
C45 H45C 0.94(6) . ?
C45 C46 1.498(6) . ?
C46 H46A 0.97(5) . ?
C46 H46B 1.00(4) . ?
C46 C47 1.467(4) . ?
C47 H47A 0.9900 . ?
C47 H47B 0.9900 . ?
C47 C48 1.485(5) . ?
C48 H48A 1.05(3) . ?
C48 H48B 1.09(5) . ?
C48 C49 1.479(6) . ?
C49 H49A 0.9900 . ?
C49 H49B 0.9900 . ?
C49 C50 1.371(7) . ?
C50 H50A 0.9800 . ?
C50 H50B 0.9800 . ?
C50 H50C 0.9800 . ?

loop_
_geom_torsion_atom_site_label_1
_geom_torsion_atom_site_label_2
_geom_torsion_atom_site_label_3
_geom_torsion_atom_site_label_4
_geom_torsion
_geom_torsion_site_symmetry_1
_geom_torsion_site_symmetry_2
_geom_torsion_site_symmetry_3
_geom_torsion_site_symmetry_4
_geom_torsion_publ_flag
Nd1 S1 C1 C2 -0.6(2) . . . . ?
Nd1 S1 C1 C6 179.78(15) . . . . ?
Nd1 C7 C8 C9 -67.14(18) . . . . ?
Nd1 C7 C8 C13 115.21(19) . . . . ?
Nd1 C7 C12 C11 69.47(19) . . . . ?
Nd1 C7 C12 C19 -111.36(19) . . . . ?
Nd1 C8 C9 C10 -68.6(2) . . . . ?
Nd1 C8 C13 C14 -161.74(16) . . . . ?
Nd1 C8 C13 C15 -37.8(2) . . . . ?
Nd1 C9 C10 C11 -60.84(19) . . . . ?
Nd1 C9 C10 C16 123.66(19) . . . . ?
Nd1 C10 C11 C12 -62.6(2) . . . . ?
Nd1 C10 C16 C17 151.84(17) . . . . ?
Nd1 C10 C16 C18 -84.2(2) . . . . ?
Nd1 C11 C12 C7 -67.74(18) . . . . ?
Nd1 C11 C12 C19 113.08(19) . . . . ?
Nd1 C12 C19 C20 160.84(18) . . . . ?
Nd1 C12 C19 C21 36.4(2) . . . . ?
Nd1 C37 C38 C39 45.6(4) . . . . ?
Nd1 C37 C44 C43 -51.3(4) . . . . ?
Nd1 C38 C39 C40 48.1(4) . . . . ?
Nd1 C39 C40 C41 52.1(3) . . . . ?
Nd1 C40 C41 C42 48.8(3) . . . . ?
Nd1 C41 C42 C43 44.1(4) . . . . ?
Nd1 C42 C43 C44 49.3(3) . . . . ?
Nd1 C43 C44 C37 51.2(4) . . . . ?
S1 C1 C2 C3 178.70(17) . . . . ?
S1 C1 C2 C7 -0.9(3) . . . . ?
S1 C1 C6 C5 -179.47(17) . . . . ?
S1 C1 C6 C22 1.2(3) . . . . ?
C1 C2 C3 C4 0.8(3) . . . . ?
C1 C2 C7 Nd1 1.9(3) . . . . ?
C1 C2 C7 C8 92.6(2) . . . . ?
C1 C2 C7 C12 -88.8(3) . . . . ?
C1 C6 C22 C23 77.6(3) . . . . ?
C1 C6 C22 C27 -105.1(3) . . . . ?
C2 C1 C6 C5 1.0(3) . . . . ?
C2 C1 C6 C22 -178.38(19) . . . . ?
C2 C3 C4 C5 0.9(3) . . . . ?
C2 C7 C8 Nd1 -116.85(18) . . . . ?
C2 C7 C8 C9 176.01(19) . . . . ?
C2 C7 C8 C13 -1.6(3) . . . . ?
C2 C7 C12 Nd1 116.71(18) . . . . ?
C2 C7 C12 C11 -173.82(19) . . . . ?
C2 C7 C12 C19 5.3(3) . . . . ?
C3 C2 C7 Nd1 -177.64(15) . . . . ?
C3 C2 C7 C8 -87.0(3) . . . . ?
C3 C2 C7 C12 91.7(3) . . . . ?
C3 C4 C5 C6 -1.7(3) . . . . ?
C4 C5 C6 C1 0.7(3) . . . . ?
C4 C5 C6 C22 -179.9(2) . . . . ?
C5 C6 C22 C23 -101.8(2) . . . . ?
C5 C6 C22 C27 75.6(3) . . . . ?
C6 C1 C2 C3 -1.7(3) . . . . ?
C6 C1 C2 C7 178.72(19) . . . . ?
C6 C22 C23 C24 178.6(2) . . . . ?
C6 C22 C23 C28 2.2(3) . . . . ?
C6 C22 C27 C26 -178.0(2) . . . . ?
C6 C22 C27 C34 4.3(3) . . . . ?
C7 C2 C3 C4 -179.7(2) . . . . ?
C7 C8 C9 Nd1 66.27(18) . . . . ?
C7 C8 C9 C10 -2.3(3) . . . . ?
C7 C8 C13 C14 107.6(2) . . . . ?
C7 C8 C13 C15 -128.4(2) . . . . ?
C7 C12 C19 C20 -110.3(3) . . . . ?
C7 C12 C19 C21 125.3(2) . . . . ?
C8 C7 C12 Nd1 -64.68(18) . . . . ?
C8 C7 C12 C11 4.8(3) . . . . ?
C8 C7 C12 C19 -176.04(19) . . . . ?
C8 C9 C10 Nd1 65.7(2) . . . . ?
C8 C9 C10 C11 4.8(3) . . . . ?
C8 C9 C10 C16 -170.7(2) . . . . ?
C9 C8 C13 C14 -70.0(3) . . . . ?
C9 C8 C13 C15 54.0(3) . . . . ?
C9 C10 C11 Nd1 60.01(19) . . . . ?
C9 C10 C11 C12 -2.5(3) . . . . ?
C9 C10 C16 C17 62.5(3) . . . . ?
C9 C10 C16 C18 -173.6(2) . . . . ?
C10 C11 C12 Nd1 65.5(2) . . . . ?
C10 C11 C12 C7 -2.2(3) . . . . ?
C10 C11 C12 C19 178.6(2) . . . . ?
C11 C10 C16 C17 -112.8(3) . . . . ?
C11 C10 C16 C18 11.2(3) . . . . ?
C11 C12 C19 C20 68.9(3) . . . . ?
C11 C12 C19 C21 -55.5(3) . . . . ?
C12 C7 C8 Nd1 64.53(18) . . . . ?
C12 C7 C8 C9 -2.6(3) . . . . ?
C12 C7 C8 C13 179.7(2) . . . . ?
C13 C8 C9 Nd1 -116.04(19) . . . . ?
C13 C8 C9 C10 175.4(2) . . . . ?
C16 C10 C11 Nd1 -124.7(2) . . . . ?
C16 C10 C11 C12 172.7(2) . . . . ?
C22 C23 C24 C25 -0.9(4) . . . . ?
C22 C23 C28 C29 103.9(2) . . . . ?
C22 C23 C28 C30 -131.3(2) . . . . ?
C22 C27 C34 C35 -145.9(2) . . . . ?
C22 C27 C34 C36 88.7(3) . . . . ?
C23 C22 C27 C26 -0.6(3) . . . . ?
C23 C22 C27 C34 -178.4(2) . . . . ?
C23 C24 C25 C26 0.0(4) . . . . ?
C23 C24 C25 C31 178.9(2) . . . . ?
C24 C23 C28 C29 -72.5(3) . . . . ?
C24 C23 C28 C30 52.3(3) . . . . ?
C24 C25 C26 C27 0.6(4) . . . . ?
C24 C25 C31 C32 159.9(2) . . . . ?
C24 C25 C31 C33 -75.4(3) . . . . ?
C25 C26 C27 C22 -0.3(3) . . . . ?
C25 C26 C27 C34 177.4(2) . . . . ?
C26 C25 C31 C32 -21.3(4) . . . . ?
C26 C25 C31 C33 103.4(3) . . . . ?
C26 C27 C34 C35 36.4(3) . . . . ?
C26 C27 C34 C36 -89.0(3) . . . . ?
C27 C22 C23 C24 1.2(3) . . . . ?
C27 C22 C23 C28 -175.2(2) . . . . ?
C28 C23 C24 C25 175.5(2) . . . . ?
C31 C25 C26 C27 -178.2(2) . . . . ?
C37 C38 C39 Nd1 -45.6(4) . . . . ?
C37 C38 C39 C40 2.6(6) . . . . ?
C38 C37 C44 Nd1 48.5(4) . . . . ?
C38 C37 C44 C43 -2.8(6) . . . . ?
C38 C39 C40 Nd1 -48.6(4) . . . . ?
C38 C39 C40 C41 3.5(6) . . . . ?
C39 C40 C41 Nd1 -52.1(3) . . . . ?
C39 C40 C41 C42 -3.3(6) . . . . ?
C40 C41 C42 Nd1 -48.0(3) . . . . ?
C40 C41 C42 C43 -3.9(6) . . . . ?
C41 C42 C43 Nd1 -44.1(4) . . . . ?
C41 C42 C43 C44 5.2(6) . . . . ?
C42 C43 C44 Nd1 -50.0(4) . . . . ?
C42 C43 C44 C37 1.2(6) . . . . ?
C44 C37 C38 Nd1 -48.1(4) . . . . ?
C44 C37 C38 C39 -2.5(6) . . . . ?
C45 C46 C47 C48 -176.3(3) . . . . ?
C46 C47 C48 C49 -173.3(3) . . . . ?
C47 C48 C49 C50 -52.0(5) . . . . ?
